data_4023257
loop_
_publ_author_name
'Philippe Le Grel'
'Arnaud Sala\"un'
'Cl\'emence Mocquet'
'Barbara Le Grel'
'Thierry Roisnel'
'Michel Potel'

_publ_section_title
;
 Postsynthetic Modification of C~3~-Symmetric
 Aza-\b^3^-Cyclohexapeptides
;
_journal_name_full 'Journal of Organic Chemistry'
_journal_page_first 1306
_journal_page_last 1310
_journal_paper_doi 10.1021/jo7021394
_journal_volume 73
_journal_year 2008
_chemical_compound_source 'synthesis as described'
_chemical_formula_moiety 'C24 H48 N12 O6'
_chemical_formula_sum 'C24 H48 N12 O6'
_chemical_formula_weight 600.74
_chemical_name_systematic
;
 ?
;
_space_group_IT_number 147
_symmetry_cell_setting trigonal
_symmetry_Int_Tables_number 147
_symmetry_space_group_name_Hall '-P 3'
_symmetry_space_group_name_H-M 'P -3'
_atom_sites_solution_hydrogens geom
_atom_sites_solution_primary direct
_atom_sites_solution_secondary difmap
_audit_conform_dict_location ftp://ftp.iucr.org/pub/cif_core.dic
_audit_conform_dict_name cif_core.dic
_audit_conform_dict_version 2.3
_audit_creation_date 2007-09-10T17:01:15-00:00
_audit_creation_method 'WinGX routine CIF_UPDATE'
_cell_angle_alpha 90
_cell_angle_beta 90
_cell_angle_gamma 120
_cell_formula_units_Z 2
_cell_length_a 13.6249(7)
_cell_length_b 13.6249(7)
_cell_length_c 11.3765(14)
_cell_measurement_reflns_used 0
_cell_measurement_temperature 150(2)
_cell_measurement_theta_max 0
_cell_measurement_theta_min 0
_cell_measurement_wavelength 0.71073
_cell_volume 1829.0(3)
_computing_cell_refinement 'Bruker SMART'
_computing_data_collection 'Bruker SMART'
_computing_data_reduction 'Bruker SAINT'
_computing_molecular_graphics 'Ortep-3 for Windows (Farrugia, 1997)'
_computing_publication_material 'WinGX publication routines (Farrugia, 1999)'
_computing_structure_refinement 'SHELXL-97 (Sheldrick, 1997)'
_computing_structure_solution 'SIR97 (Altomare et al., 1999)'
_diffrn_ambient_temperature 150(2)
_diffrn_detector 'CCD plate'
_diffrn_measured_fraction_theta_full 0.998
_diffrn_measured_fraction_theta_max 0.998
_diffrn_measurement_device_type 'APEXII, Bruker-AXS'
_diffrn_measurement_method 'CCD rotation images, thin slices'
_diffrn_radiation_monochromator graphite
_diffrn_radiation_probe x-ray
_diffrn_radiation_type MoK\a
_diffrn_radiation_wavelength 0.71073
_diffrn_reflns_av_R_equivalents 0.1157
_diffrn_reflns_av_unetI/netI 0.1189
_diffrn_reflns_limit_h_max 14
_diffrn_reflns_limit_h_min -12
_diffrn_reflns_limit_k_max 14
_diffrn_reflns_limit_k_min -14
_diffrn_reflns_limit_l_max 12
_diffrn_reflns_limit_l_min -12
_diffrn_reflns_number 11014
_diffrn_reflns_theta_full 22.99
_diffrn_reflns_theta_max 22.99
_diffrn_reflns_theta_min 2.49
_exptl_absorpt_coefficient_mu 0.080
_exptl_absorpt_correction_T_max 0.998
_exptl_absorpt_correction_T_min 0.994
_exptl_absorpt_correction_type multi-scan
_exptl_absorpt_process_details
;
  [Sheldrick, G.M. (2002). SADABS Bruker AXS Inc., Madison, Wisconsin, USA]
;
_exptl_crystal_colour colorless
_exptl_crystal_density_diffrn 1.091
_exptl_crystal_density_method 'not measured'
_exptl_crystal_description platelet
_exptl_crystal_F_000 648
_exptl_crystal_size_max 0.08
_exptl_crystal_size_mid 0.05
_exptl_crystal_size_min 0.02
_refine_diff_density_max 0.254
_refine_diff_density_min -0.229
_refine_diff_density_rms 0.061
_refine_ls_extinction_coef 0.011(3)
_refine_ls_extinction_expression Fc^*^=kFc[1+0.001xFc^2^\l^3^/sin(2\q)]^-1/4^
_refine_ls_extinction_method SHELXL
_refine_ls_goodness_of_fit_ref 1.035
_refine_ls_hydrogen_treatment mixed
_refine_ls_matrix_type full
_refine_ls_number_parameters 137
_refine_ls_number_reflns 1706
_refine_ls_number_restraints 0
_refine_ls_restrained_S_all 1.035
_refine_ls_R_factor_all 0.1417
_refine_ls_R_factor_gt 0.0754
_refine_ls_shift/su_max 0
_refine_ls_shift/su_mean 0
_refine_ls_structure_factor_coef Fsqd
_refine_ls_weighting_details 'calc w=1/[\s^2^(Fo^2^)+(0.0919P)^2^+0.0000P] where P=(Fo^2^+2Fc^2^)/3'
_refine_ls_weighting_scheme calc
_refine_ls_wR_factor_gt 0.171
_refine_ls_wR_factor_ref 0.1977
_reflns_number_gt 965
_reflns_number_total 1706
_reflns_threshold_expression >2sigma(I)
_cod_data_source_file jo7021394_si1.cif
_cod_data_source_block cyclo_lt
_cod_database_code 4023257

loop_
_symmetry_equiv_pos_as_xyz
'x, y, z'
'-y, x-y, z'
'-x+y, -x, z'
'-x, -y, -z'
'y, -x+y, -z'
'x-y, x, -z'

loop_
_atom_site_label
_atom_site_type_symbol
_atom_site_fract_x
_atom_site_fract_y
_atom_site_fract_z
_atom_site_U_iso_or_equiv
_atom_site_adp_type
_atom_site_occupancy
_atom_site_symmetry_multiplicity
_atom_site_calc_flag
_atom_site_refinement_flags
_atom_site_disorder_assembly
_atom_site_disorder_group
O1 O 0.6375(2) 0.1029(2) 0.3854(2) 0.0331(9) Uani 1 1 d . . .
O2 O 0.8781(3) 0.3080(2) 0.0439(3) 0.0385(9) Uani 1 1 d . . .
N3 N 0.8284(3) 0.2282(3) 0.2272(3) 0.0280(10) Uani 1 1 d . . .
H3 H 0.758(4) 0.173(4) 0.277(4) 0.05 Uiso 1 1 d . . .
N4 N 0.9353(3) 0.3051(3) 0.2780(3) 0.0307(10) Uani 1 1 d . . .
C5 C 0.8114(4) 0.2341(4) 0.1114(4) 0.0323(12) Uani 1 1 d . . .
N6 N 0.5468(3) 0.0520(3) 0.2068(3) 0.0310(10) Uani 1 1 d . . .
H6 H 0.491(4) 0.052(4) 0.166(4) 0.05 Uiso 1 1 d . . .
N7 N 0.6364(3) 0.0476(3) 0.1500(3) 0.0316(11) Uani 1 1 d . . .
H7 H 0.612(4) -0.017(4) 0.124(4) 0.05 Uiso 1 1 d . . .
C8 C 0.9902(4) 0.2399(4) 0.3156(4) 0.0407(13) Uani 1 1 d . . .
H8A H 0.9458 0.1896 0.3813 0.049 Uiso 1 1 calc R . .
H8B H 0.9867 0.1909 0.2495 0.049 Uiso 1 1 calc R . .
C9 C 0.4507(3) 0.0794(4) 0.3691(4) 0.0321(12) Uani 1 1 d . . .
H9A H 0.4134 0.017 0.4268 0.039 Uiso 1 1 calc R . .
H9B H 0.4742 0.1515 0.411 0.039 Uiso 1 1 calc R . .
C10 C 0.6976(3) 0.1403(4) 0.0665(4) 0.0329(12) Uani 1 1 d . . .
H10A H 0.6495 0.1734 0.0466 0.04 Uiso 1 1 calc R . .
H10B H 0.7103 0.1089 -0.0068 0.04 Uiso 1 1 calc R . .
C11 C 1.1100(4) 0.3085(4) 0.3537(5) 0.0478(14) Uani 1 1 d . . .
H11 H 1.1111 0.3401 0.4334 0.057 Uiso 1 1 calc R . .
C12 C 0.5553(4) 0.0809(3) 0.3208(4) 0.0325(12) Uani 1 1 d . . .
C13 C 1.1830(4) 0.4066(5) 0.2724(5) 0.0654(18) Uani 1 1 d . . .
H13A H 1.2597 0.45 0.3049 0.098 Uiso 1 1 calc R . .
H13B H 1.1502 0.456 0.2651 0.098 Uiso 1 1 calc R . .
H13C H 1.1862 0.3772 0.1948 0.098 Uiso 1 1 calc R . .
C14 C 1.1595(5) 0.2293(5) 0.3646(5) 0.0634(18) Uani 1 1 d . . .
H14A H 1.2385 0.2729 0.3908 0.095 Uiso 1 1 calc R . .
H14B H 1.1563 0.195 0.2879 0.095 Uiso 1 1 calc R . .
H14C H 1.1153 0.1695 0.4219 0.095 Uiso 1 1 calc R . .

loop_
_atom_site_aniso_label
_atom_site_aniso_U_11
_atom_site_aniso_U_22
_atom_site_aniso_U_33
_atom_site_aniso_U_23
_atom_site_aniso_U_13
_atom_site_aniso_U_12
O1 0.0316(19) 0.043(2) 0.0241(18) 0.0036(14) -0.0020(15) 0.0177(17)
O2 0.036(2) 0.036(2) 0.0315(19) 0.0058(15) 0.0162(15) 0.0093(17)
N3 0.021(2) 0.028(2) 0.033(2) -0.0038(18) -0.0003(18) 0.0101(19)
N4 0.029(2) 0.024(2) 0.040(2) 0.0005(18) -0.0053(18) 0.0141(19)
C5 0.034(3) 0.043(3) 0.027(3) -0.012(2) -0.002(2) 0.025(3)
N6 0.028(2) 0.034(2) 0.030(2) -0.0069(18) -0.0026(18) 0.016(2)
N7 0.028(2) 0.024(2) 0.040(3) 0.0000(19) 0.0069(19) 0.011(2)
C8 0.033(3) 0.039(3) 0.051(3) 0.007(2) -0.010(2) 0.018(3)
C9 0.032(3) 0.029(3) 0.033(3) 0.010(2) 0.007(2) 0.013(2)
C10 0.025(3) 0.036(3) 0.028(3) -0.010(2) 0.000(2) 0.008(2)
C11 0.041(3) 0.056(3) 0.050(3) 0.005(3) 0.003(3) 0.027(3)
C12 0.035(3) 0.023(3) 0.039(3) 0.006(2) 0.003(3) 0.014(2)
C13 0.038(3) 0.084(4) 0.079(4) 0.027(3) 0.012(3) 0.033(3)
C14 0.066(4) 0.094(5) 0.059(4) 0.019(3) 0.013(3) 0.062(4)

loop_
_atom_type_symbol
_atom_type_description
_atom_type_scat_dispersion_real
_atom_type_scat_dispersion_imag
_atom_type_scat_source
C C 0.0033 0.0016 'International Tables Vol C Tables 4.2.6.8 and 6.1.1.4'
H H 0 0 'International Tables Vol C Tables 4.2.6.8 and 6.1.1.4'
N N 0.0061 0.0033 'International Tables Vol C Tables 4.2.6.8 and 6.1.1.4'
O O 0.0106 0.006 'International Tables Vol C Tables 4.2.6.8 and 6.1.1.4'

loop_
_geom_angle_atom_site_label_1
_geom_angle_atom_site_label_2
_geom_angle_atom_site_label_3
_geom_angle
_geom_angle_site_symmetry_1
_geom_angle_site_symmetry_3
_geom_angle_publ_flag
C5 N3 N4 119.7(4) . . ?
C5 N3 H3 117(2) . . ?
N4 N3 H3 123(2) . . ?
N3 N4 C9 109.8(3) . 2_655 ?
N3 N4 C8 108.2(3) . . ?
C9 N4 C8 115.7(3) 2_655 . ?
O2 C5 N3 125.5(4) . . ?
O2 C5 C10 120.2(4) . . ?
N3 C5 C10 114.3(4) . . ?
C12 N6 N7 120.4(4) . . ?
C12 N6 H6 117(3) . . ?
N7 N6 H6 121(3) . . ?
N6 N7 C10 113.2(3) . . ?
N6 N7 H7 108(3) . . ?
C10 N7 H7 116(4) . . ?
C11 C8 N4 115.6(4) . . ?
C11 C8 H8A 108.4 . . ?
N4 C8 H8A 108.4 . . ?
C11 C8 H8B 108.4 . . ?
N4 C8 H8B 108.4 . . ?
H8A C8 H8B 107.4 . . ?
N4 C9 C12 112.7(4) 3_665 . ?
N4 C9 H9A 109.1 3_665 . ?
C12 C9 H9A 109.1 . . ?
N4 C9 H9B 109.1 3_665 . ?
C12 C9 H9B 109.1 . . ?
H9A C9 H9B 107.8 . . ?
N7 C10 C5 114.1(4) . . ?
N7 C10 H10A 108.7 . . ?
C5 C10 H10A 108.7 . . ?
N7 C10 H10B 108.7 . . ?
C5 C10 H10B 108.7 . . ?
H10A C10 H10B 107.6 . . ?
C8 C11 C13 114.0(4) . . ?
C8 C11 C14 108.1(4) . . ?
C13 C11 C14 110.0(4) . . ?
C8 C11 H11 108.2 . . ?
C13 C11 H11 108.2 . . ?
C14 C11 H11 108.2 . . ?
O1 C12 N6 125.2(4) . . ?
O1 C12 C9 121.0(4) . . ?
N6 C12 C9 113.8(4) . . ?
C11 C13 H13A 109.5 . . ?
C11 C13 H13B 109.5 . . ?
H13A C13 H13B 109.5 . . ?
C11 C13 H13C 109.5 . . ?
H13A C13 H13C 109.5 . . ?
H13B C13 H13C 109.5 . . ?
C11 C14 H14A 109.5 . . ?
C11 C14 H14B 109.5 . . ?
H14A C14 H14B 109.5 . . ?
C11 C14 H14C 109.5 . . ?
H14A C14 H14C 109.5 . . ?
H14B C14 H14C 109.5 . . ?

loop_
_geom_bond_atom_site_label_1
_geom_bond_atom_site_label_2
_geom_bond_distance
_geom_bond_site_symmetry_2
_geom_bond_publ_flag
O1 C12 1.244(5) . ?
O2 C5 1.230(5) . ?
N3 C5 1.348(5) . ?
N3 N4 1.424(5) . ?
N3 H3 1.04(5) . ?
N4 C9 1.452(5) 2_655 ?
N4 C8 1.483(5) . ?
C5 C10 1.522(6) . ?
N6 C12 1.344(5) . ?
N6 N7 1.409(5) . ?
N6 H6 0.89(5) . ?
N7 C10 1.462(6) . ?
N7 H7 0.82(5) . ?
C8 C11 1.482(6) . ?
C8 H8A 0.99 . ?
C8 H8B 0.99 . ?
C9 N4 1.452(5) 3_665 ?
C9 C12 1.517(6) . ?
C9 H9A 0.99 . ?
C9 H9B 0.99 . ?
C10 H10A 0.99 . ?
C10 H10B 0.99 . ?
C11 C13 1.517(7) . ?
C11 C14 1.538(6) . ?
C11 H11 1 . ?
C13 H13A 0.98 . ?
C13 H13B 0.98 . ?
C13 H13C 0.98 . ?
C14 H14A 0.98 . ?
C14 H14B 0.98 . ?
C14 H14C 0.98 . ?
